data_4117825
loop_
_publ_author_name
'Pierre-Antoine Bouit'
'Aude Escande'
'R\'ozsa Sz\"ucs'
'D\'enes Szieberth'
'Christophe Lescop'
'L\'aszl\'o Nyul\'aszi'
'Muriel Hissler'
'R\'egis R\'eau'

_publ_section_title
;
 Dibenzophosphapentaphenes: Exploiting P Chemistry for Gap Fine-Tuning and
 Coordination-Driven Assembly of Planar Polycyclic Aromatic Hydrocarbons
;
_journal_name_full 'Journal of the American Chemical Society'
_journal_page_first 6524
_journal_page_last 6527
_journal_paper_doi 10.1021/ja300171y
_journal_volume 134
_journal_year 2012
_chemical_formula_moiety 'C38 H27 O4 P S'
_chemical_formula_sum 'C38 H27 O4 P S'
_chemical_formula_weight 610.63
_chemical_name_systematic
;
 ?
;
_space_group_IT_number 14
_symmetry_cell_setting monoclinic
_symmetry_space_group_name_Hall '-P 2ybc'
_symmetry_space_group_name_H-M 'P 1 21/c 1'
_atom_sites_solution_hydrogens geom
_atom_sites_solution_primary direct
_atom_sites_solution_secondary difmap
_audit_creation_method SHELXL-97
_cell_angle_alpha 90
_cell_angle_beta 91.8493(41)
_cell_angle_gamma 90
_cell_formula_units_Z 4
_cell_length_a 10.571(11)
_cell_length_b 12.8345(14)
_cell_length_c 21.125(2)
_cell_measurement_reflns_used 1542
_cell_measurement_temperature 150(2)
_cell_measurement_theta_max 23.03
_cell_measurement_theta_min 2.50
_cell_volume 2865(3)
_computing_structure_refinement 'SHELXL-97 (Sheldrick, 1997)'
_computing_structure_solution 'SHELXS-97 (Sheldrick, 1990)'
_diffrn_ambient_temperature 150(2)
_diffrn_measured_fraction_theta_full 0.999
_diffrn_measured_fraction_theta_max 0.999
_diffrn_measurement_device_type CCD
_diffrn_measurement_method none
_diffrn_radiation_monochromator graphite
_diffrn_radiation_source 'fine-focus sealed tube'
_diffrn_radiation_type MoK\a
_diffrn_radiation_wavelength 0.71069
_diffrn_reflns_av_R_equivalents 0.0991
_diffrn_reflns_av_sigmaI/netI 0.1428
_diffrn_reflns_limit_h_max 11
_diffrn_reflns_limit_h_min -13
_diffrn_reflns_limit_k_max 16
_diffrn_reflns_limit_k_min -14
_diffrn_reflns_limit_l_max 26
_diffrn_reflns_limit_l_min -25
_diffrn_reflns_number 16117
_diffrn_reflns_theta_full 26.39
_diffrn_reflns_theta_max 26.39
_diffrn_reflns_theta_min 1.86
_diffrn_standards_decay_% none
_exptl_absorpt_coefficient_mu 0.213
_exptl_absorpt_correction_type none
_exptl_crystal_colour red
_exptl_crystal_density_diffrn 1.416
_exptl_crystal_description plate
_exptl_crystal_F_000 1272
_exptl_crystal_size_max 0.16
_exptl_crystal_size_mid 0.11
_exptl_crystal_size_min 0.05
_refine_diff_density_max 0.712
_refine_diff_density_min -0.532
_refine_diff_density_rms 0.207
_refine_ls_extinction_method none
_refine_ls_goodness_of_fit_ref 0.828
_refine_ls_hydrogen_treatment constr
_refine_ls_matrix_type full
_refine_ls_number_parameters 397
_refine_ls_number_reflns 5855
_refine_ls_number_restraints 0
_refine_ls_restrained_S_all 0.828
_refine_ls_R_factor_all 0.1590
_refine_ls_R_factor_gt 0.0662
_refine_ls_shift/su_max 0.000
_refine_ls_shift/su_mean 0.000
_refine_ls_structure_factor_coef Fsqd
_refine_ls_weighting_details 'calc w=1/[\s^2^(Fo^2^)+(0.1608P)^2^+0.0000P] where P=(Fo^2^+2Fc^2^)/3'
_refine_ls_weighting_scheme calc
_refine_ls_wR_factor_gt 0.1667
_refine_ls_wR_factor_ref 0.2419
_reflns_number_gt 2908
_reflns_number_total 5855
_reflns_threshold_expression >2sigma(I)
_cod_data_source_file ja300171y_si_001_1.cif
_cod_data_source_block compound3
_cod_database_code 4117825

loop_
_symmetry_equiv_pos_as_xyz
'x, y, z'
'-x, y+1/2, -z+1/2'
'-x, -y, -z'
'x, -y-1/2, z-1/2'

loop_
_atom_site_label
_atom_site_type_symbol
_atom_site_fract_x
_atom_site_fract_y
_atom_site_fract_z
_atom_site_U_iso_or_equiv
_atom_site_adp_type
_atom_site_occupancy
_atom_site_symmetry_multiplicity
_atom_site_calc_flag
_atom_site_refinement_flags
P1 P 0.13847(11) 0.30925(9) 0.36740(5) 0.0253(3) Uani 1 1 d .
S1 S 0.20877(12) 0.25605(10) 0.28994(6) 0.0366(4) Uani 1 1 d .
O1 O -0.3350(3) 0.2721(3) 0.25377(18) 0.0541(11) Uani 1 1 d .
O2 O -0.3920(3) 0.0868(3) 0.44318(18) 0.0508(10) Uani 1 1 d .
O3 O 0.6371(3) 0.3192(3) 0.55830(18) 0.0498(10) Uani 1 1 d .
O4 O 0.6075(3) 0.5009(3) 0.36445(18) 0.0481(10) Uani 1 1 d .
C1 C 0.0189(4) 0.2332(3) 0.4057(2) 0.0256(10) Uani 1 1 d .
C2 C -0.1096(4) 0.2123(3) 0.3859(2) 0.0266(10) Uani 1 1 d .
C3 C -0.1546(4) 0.2518(4) 0.3267(2) 0.0338(11) Uani 1 1 d .
H3 H -0.1011 0.2881 0.3004 0.041 Uiso 1 1 calc R
C4 C -0.2784(5) 0.2352(4) 0.3090(2) 0.0394(13) Uani 1 1 d .
C5 C -0.3582(4) 0.1795(4) 0.3475(2) 0.0387(12) Uani 1 1 d .
H5 H -0.4421 0.1687 0.3347 0.046 Uiso 1 1 calc R
C6 C -0.3138(5) 0.1404(4) 0.4046(2) 0.0368(12) Uani 1 1 d .
C7 C -0.1865(4) 0.1553(3) 0.4275(2) 0.0312(11) Uani 1 1 d .
C8 C -0.1332(5) 0.1189(4) 0.4891(2) 0.0329(11) Uani 1 1 d .
C9 C -0.1982(5) 0.0600(4) 0.5332(3) 0.0468(14) Uani 1 1 d .
H9 H -0.2815 0.0402 0.5242 0.056 Uiso 1 1 calc R
C10 C -0.1411(5) 0.0310(4) 0.5895(3) 0.0465(14) Uani 1 1 d .
H10 H -0.1868 -0.0094 0.6172 0.056 Uiso 1 1 calc R
C11 C -0.0192(5) 0.0587(4) 0.6070(2) 0.0413(13) Uani 1 1 d .
H11 H 0.0150 0.0385 0.6462 0.050 Uiso 1 1 calc R
C12 C 0.0523(5) 0.1170(3) 0.5661(2) 0.0329(11) Uani 1 1 d .
C13 C 0.1862(5) 0.1484(4) 0.5808(2) 0.0335(11) Uani 1 1 d .
C14 C 0.2495(5) 0.1215(4) 0.6368(2) 0.0437(14) Uani 1 1 d .
H14 H 0.2100 0.0788 0.6657 0.052 Uiso 1 1 calc R
C15 C 0.3719(5) 0.1578(5) 0.6503(3) 0.0486(15) Uani 1 1 d .
H15 H 0.4117 0.1396 0.6886 0.058 Uiso 1 1 calc R
C16 C 0.4349(5) 0.2193(4) 0.6090(3) 0.0425(13) Uani 1 1 d .
H16 H 0.5156 0.2431 0.6203 0.051 Uiso 1 1 calc R
C17 C 0.3801(4) 0.2475(4) 0.5495(2) 0.0325(11) Uani 1 1 d .
C18 C 0.4403(4) 0.3118(4) 0.5018(2) 0.0325(11) Uani 1 1 d .
C19 C 0.5674(5) 0.3490(4) 0.5060(2) 0.0376(12) Uani 1 1 d .
C20 C 0.6175(5) 0.4105(4) 0.4596(3) 0.0410(13) Uani 1 1 d .
H20 H 0.7008 0.4333 0.4642 0.049 Uiso 1 1 calc R
C21 C 0.5457(5) 0.4393(4) 0.4058(2) 0.0377(12) Uani 1 1 d .
C22 C 0.4236(4) 0.4041(4) 0.3982(2) 0.0313(11) Uani 1 1 d .
H22 H 0.3758 0.4215 0.3620 0.038 Uiso 1 1 calc R
C23 C 0.3712(4) 0.3416(4) 0.4451(2) 0.0308(11) Uani 1 1 d .
C24 C 0.2446(4) 0.3030(3) 0.4365(2) 0.0282(10) Uani 1 1 d .
C25 C 0.1918(4) 0.2409(3) 0.4800(2) 0.0260(10) Uani 1 1 d .
C26 C 0.0645(4) 0.2046(3) 0.4644(2) 0.0279(10) Uani 1 1 d .
C27 C -0.0067(5) 0.1463(3) 0.5069(2) 0.0308(11) Uani 1 1 d .
C28 C 0.2537(4) 0.2118(3) 0.5379(2) 0.0294(11) Uani 1 1 d .
C29 C 0.0671(4) 0.4376(3) 0.3598(2) 0.0253(10) Uani 1 1 d .
C30 C -0.0073(5) 0.4748(4) 0.4081(2) 0.0344(12) Uani 1 1 d .
H30 H -0.0131 0.4374 0.4455 0.041 Uiso 1 1 calc R
C31 C -0.0727(5) 0.5679(4) 0.4001(3) 0.0416(13) Uani 1 1 d .
H31 H -0.1216 0.5934 0.4325 0.050 Uiso 1 1 calc R
C32 C -0.0651(5) 0.6221(4) 0.3443(3) 0.0475(15) Uani 1 1 d .
H32 H -0.1101 0.6838 0.3387 0.057 Uiso 1 1 calc R
C33 C 0.0090(6) 0.5853(4) 0.2965(3) 0.0475(15) Uani 1 1 d .
H33 H 0.0138 0.6225 0.2589 0.057 Uiso 1 1 calc R
C34 C 0.0764(5) 0.4931(4) 0.3042(2) 0.0367(12) Uani 1 1 d .
H34 H 0.1272 0.4690 0.2722 0.044 Uiso 1 1 calc R
C100 C -0.2595(6) 0.3373(5) 0.2156(3) 0.064(2) Uani 1 1 d .
H10A H -0.3077 0.3580 0.1784 0.096 Uiso 1 1 calc R
H10B H -0.1857 0.2997 0.2033 0.096 Uiso 1 1 calc R
H10C H -0.2342 0.3980 0.2393 0.096 Uiso 1 1 calc R
C200 C -0.5199(5) 0.0698(5) 0.4205(3) 0.0672(19) Uani 1 1 d .
H20A H -0.5653 0.0320 0.4517 0.101 Uiso 1 1 calc R
H20B H -0.5195 0.0304 0.3818 0.101 Uiso 1 1 calc R
H20C H -0.5604 0.1357 0.4127 0.101 Uiso 1 1 calc R
C300 C 0.7656(5) 0.3540(5) 0.5633(3) 0.0584(18) Uani 1 1 d .
H30A H 0.8042 0.3284 0.6020 0.088 Uiso 1 1 calc R
H30B H 0.7676 0.4288 0.5633 0.088 Uiso 1 1 calc R
H30C H 0.8111 0.3282 0.5280 0.088 Uiso 1 1 calc R
C400 C 0.5386(5) 0.5335(5) 0.3084(3) 0.0544(16) Uani 1 1 d .
H40A H 0.5921 0.5761 0.2831 0.082 Uiso 1 1 calc R
H40B H 0.4658 0.5729 0.3200 0.082 Uiso 1 1 calc R
H40C H 0.5120 0.4734 0.2844 0.082 Uiso 1 1 calc R

loop_
_atom_site_aniso_label
_atom_site_aniso_U_11
_atom_site_aniso_U_22
_atom_site_aniso_U_33
_atom_site_aniso_U_23
_atom_site_aniso_U_13
_atom_site_aniso_U_12
P1 0.0234(6) 0.0230(6) 0.0292(6) -0.0012(5) -0.0045(5) -0.0033(5)
S1 0.0343(7) 0.0401(8) 0.0353(7) -0.0102(6) 0.0011(5) -0.0022(6)
O1 0.036(2) 0.066(3) 0.059(3) 0.016(2) -0.0156(18) -0.018(2)
O2 0.032(2) 0.047(2) 0.074(3) 0.008(2) 0.0048(18) -0.0147(18)
O3 0.037(2) 0.052(2) 0.059(2) -0.0056(19) -0.0259(18) 0.0007(19)
O4 0.033(2) 0.051(2) 0.060(3) 0.0055(19) -0.0048(18) -0.0134(18)
C1 0.024(2) 0.021(2) 0.032(3) 0.0007(19) 0.0000(18) -0.0051(19)
C2 0.023(2) 0.022(2) 0.035(3) -0.0058(19) 0.0018(19) -0.0040(19)
C3 0.031(3) 0.031(3) 0.039(3) 0.004(2) -0.003(2) -0.008(2)
C4 0.033(3) 0.038(3) 0.047(3) 0.002(2) -0.009(2) -0.005(2)
C5 0.023(2) 0.034(3) 0.059(3) -0.004(2) 0.001(2) -0.010(2)
C6 0.032(3) 0.026(3) 0.053(3) -0.001(2) 0.009(2) -0.007(2)
C7 0.028(3) 0.022(2) 0.043(3) -0.001(2) 0.005(2) -0.004(2)
C8 0.034(3) 0.024(2) 0.042(3) 0.002(2) 0.008(2) -0.002(2)
C9 0.045(3) 0.042(3) 0.054(4) 0.006(3) 0.010(3) -0.007(3)
C10 0.056(4) 0.040(3) 0.044(3) 0.004(3) 0.016(3) -0.003(3)
C11 0.054(3) 0.035(3) 0.035(3) 0.006(2) 0.011(2) 0.007(3)
C12 0.041(3) 0.022(2) 0.036(3) -0.005(2) 0.005(2) 0.009(2)
C13 0.040(3) 0.028(3) 0.032(3) -0.003(2) 0.001(2) 0.010(2)
C14 0.053(4) 0.043(3) 0.035(3) 0.006(2) 0.002(2) 0.013(3)
C15 0.055(4) 0.050(4) 0.040(3) 0.004(3) -0.014(3) 0.019(3)
C16 0.043(3) 0.036(3) 0.047(3) -0.002(2) -0.015(3) 0.013(3)
C17 0.035(3) 0.031(3) 0.031(3) -0.007(2) -0.010(2) 0.012(2)
C18 0.029(2) 0.024(2) 0.044(3) -0.006(2) -0.008(2) 0.003(2)
C19 0.035(3) 0.033(3) 0.044(3) -0.010(2) -0.010(2) 0.002(2)
C20 0.026(3) 0.037(3) 0.059(4) -0.011(3) -0.004(2) -0.007(2)
C21 0.030(3) 0.031(3) 0.052(3) -0.007(2) -0.001(2) -0.005(2)
C22 0.029(3) 0.029(3) 0.036(3) 0.000(2) -0.005(2) -0.004(2)
C23 0.029(3) 0.025(2) 0.038(3) -0.008(2) -0.007(2) 0.003(2)
C24 0.027(2) 0.024(2) 0.033(3) -0.003(2) -0.0036(19) 0.001(2)
C25 0.029(2) 0.019(2) 0.030(2) -0.0036(19) -0.0026(19) 0.004(2)
C26 0.030(2) 0.020(2) 0.034(3) -0.0037(19) 0.000(2) -0.002(2)
C27 0.036(3) 0.022(2) 0.035(3) 0.003(2) 0.005(2) 0.000(2)
C28 0.036(3) 0.022(2) 0.030(3) -0.0057(19) -0.001(2) 0.009(2)
C29 0.023(2) 0.024(2) 0.028(2) 0.0009(19) -0.0044(18) -0.002(2)
C30 0.037(3) 0.026(3) 0.040(3) 0.000(2) 0.002(2) 0.001(2)
C31 0.041(3) 0.033(3) 0.051(3) -0.004(2) -0.002(2) 0.005(3)
C32 0.051(4) 0.031(3) 0.060(4) -0.003(3) -0.017(3) 0.012(3)
C33 0.062(4) 0.039(3) 0.041(3) 0.011(3) -0.014(3) 0.003(3)
C34 0.038(3) 0.036(3) 0.036(3) 0.001(2) -0.003(2) 0.000(2)
C100 0.051(4) 0.082(5) 0.058(4) 0.028(3) -0.027(3) -0.025(4)
C200 0.025(3) 0.076(5) 0.100(5) 0.014(4) 0.009(3) -0.021(3)
C300 0.035(3) 0.058(4) 0.081(4) -0.017(3) -0.025(3) 0.002(3)
C400 0.046(3) 0.056(4) 0.061(4) 0.003(3) 0.003(3) -0.027(3)

loop_
_atom_type_symbol
_atom_type_description
_atom_type_scat_dispersion_real
_atom_type_scat_dispersion_imag
_atom_type_scat_source
C C 0.0033 0.0016 'International Tables Vol C Tables 4.2.6.8 and 6.1.1.4'
H H 0.0000 0.0000 'International Tables Vol C Tables 4.2.6.8 and 6.1.1.4'
O O 0.0106 0.0060 'International Tables Vol C Tables 4.2.6.8 and 6.1.1.4'
P P 0.1023 0.0942 'International Tables Vol C Tables 4.2.6.8 and 6.1.1.4'
S S 0.1246 0.1234 'International Tables Vol C Tables 4.2.6.8 and 6.1.1.4'

loop_
_geom_angle_atom_site_label_1
_geom_angle_atom_site_label_2
_geom_angle_atom_site_label_3
_geom_angle
C1 P1 C24 92.2(2)
C1 P1 C29 103.6(2)
C24 P1 C29 110.8(2)
C1 P1 S1 118.63(16)
C24 P1 S1 114.77(17)
C29 P1 S1 114.42(16)
C4 O1 C100 116.5(4)
C6 O2 C200 117.3(4)
C19 O3 C300 117.4(5)
C21 O4 C400 117.3(4)
C26 C1 C2 121.1(4)
C26 C1 P1 108.7(3)
C2 C1 P1 129.8(3)
C3 C2 C7 123.2(4)
C3 C2 C1 118.5(4)
C7 C2 C1 118.2(4)
C4 C3 C2 118.5(5)
O1 C4 C5 114.7(4)
O1 C4 C3 124.3(5)
C5 C4 C3 121.0(5)
C6 C5 C4 120.4(4)
O2 C6 C5 120.8(4)
O2 C6 C7 116.5(4)
C5 C6 C7 122.6(5)
C2 C7 C6 114.3(4)
C2 C7 C8 119.9(4)
C6 C7 C8 125.8(4)
C9 C8 C27 115.8(4)
C9 C8 C7 125.2(5)
C27 C8 C7 118.9(4)
C8 C9 C10 120.9(5)
C11 C10 C9 123.2(5)
C10 C11 C12 119.8(5)
C11 C12 C27 117.1(5)
C11 C12 C13 123.3(4)
C27 C12 C13 119.6(4)
C14 C13 C28 116.6(5)
C14 C13 C12 122.6(5)
C28 C13 C12 120.8(4)
C13 C14 C15 120.7(5)
C16 C15 C14 122.1(5)
C15 C16 C17 121.4(5)
C16 C17 C28 115.1(5)
C16 C17 C18 125.5(5)
C28 C17 C18 119.3(4)
C19 C18 C23 114.6(5)
C19 C18 C17 125.1(4)
C23 C18 C17 120.3(4)
O3 C19 C20 121.8(5)
O3 C19 C18 116.2(5)
C20 C19 C18 122.1(4)
C19 C20 C21 121.2(5)
O4 C21 C22 125.8(5)
O4 C21 C20 114.6(4)
C22 C21 C20 119.6(5)
C21 C22 C23 119.8(4)
C22 C23 C18 122.7(4)
C22 C23 C24 119.8(4)
C18 C23 C24 117.5(4)
C25 C24 C23 121.5(4)
C25 C24 P1 108.4(3)
C23 C24 P1 129.6(4)
C24 C25 C28 123.6(4)
C24 C25 C26 115.8(4)
C28 C25 C26 120.6(4)
C1 C26 C27 122.8(4)
C1 C26 C25 114.7(4)
C27 C26 C25 122.5(4)
C26 C27 C8 118.7(4)
C26 C27 C12 118.1(4)
C8 C27 C12 123.1(4)
C25 C28 C13 118.2(4)
C25 C28 C17 117.8(4)
C13 C28 C17 124.0(4)
C34 C29 C30 120.3(4)
C34 C29 P1 120.1(4)
C30 C29 P1 119.3(3)
C31 C30 C29 119.9(5)
C30 C31 C32 119.8(5)
C33 C32 C31 120.3(5)
C32 C33 C34 120.4(5)
C29 C34 C33 119.3(5)

loop_
_geom_bond_atom_site_label_1
_geom_bond_atom_site_label_2
_geom_bond_distance
P1 C1 1.808(4)
P1 C24 1.815(4)
P1 C29 1.817(5)
P1 S1 1.9429(18)
O1 C4 1.378(6)
O1 C100 1.424(7)
O2 C6 1.366(6)
O2 C200 1.437(6)
O3 C19 1.363(6)
O3 C300 1.430(6)
O4 C21 1.362(6)
O4 C400 1.433(6)
C1 C26 1.366(6)
C1 C2 1.434(6)
C2 C3 1.419(6)
C2 C7 1.418(6)
C3 C4 1.366(6)
C4 C5 1.389(7)
C5 C6 1.374(7)
C6 C7 1.429(6)
C7 C8 1.478(7)
C8 C9 1.398(7)
C8 C27 1.422(7)
C9 C10 1.367(7)
C10 C11 1.376(7)
C11 C12 1.385(7)
C12 C27 1.430(6)
C12 C13 1.495(7)
C13 C14 1.383(6)
C13 C28 1.425(7)
C14 C15 1.396(8)
C15 C16 1.365(8)
C16 C17 1.414(6)
C17 C28 1.426(6)
C17 C18 1.464(7)
C18 C19 1.426(7)
C18 C23 1.434(6)
C19 C20 1.379(7)
C20 C21 1.395(7)
C21 C22 1.371(6)
C22 C23 1.403(7)
C23 C24 1.433(6)
C24 C25 1.351(6)
C25 C28 1.418(6)
C25 C26 1.452(6)
C26 C27 1.406(6)
C29 C34 1.380(6)
C29 C30 1.391(6)
C30 C31 1.388(7)
C31 C32 1.373(7)
C32 C33 1.382(8)
C33 C34 1.388(7)

loop_
_cod_related_entry_id
_cod_related_entry_database
_cod_related_entry_code
1 ChemSpider 30660615
